data_7002589
loop_
_publ_author_name
'Arbaoui, Abdessamad'
'Redshaw, Carl'
'Homden, Damien M.'
'Wright, Joseph A.'
'Elsegood, Mark R. J.'

_publ_section_title
;
 Vanadium-based imido-alkoxide pro-catalysts bearing bisphenolate
 ligands for ethylene and \e-caprolactone polymerisation
;
_journal_issue 41
_journal_name_full 'Dalton Transactions'
_journal_page_first 8911
_journal_page_last 8922
_journal_paper_doi 10.1039/b902402f
_journal_year 2009
_chemical_formula_moiety 'C80 H116 N2 O6 V2, 2(C H2 Cl2)'
_chemical_formula_structural '[V(=NC6H4Me)(diphenolate)(mu-O-Pr)]2.2(CH2Cl2)'
_chemical_formula_sum 'C82 H120 Cl4 N2 O6 V2'
_chemical_formula_weight 1473.48
_chemical_name_common 'Compound 8'
_space_group_IT_number 61
_symmetry_cell_setting orthorhombic
_symmetry_Int_Tables_number 61
_symmetry_space_group_name_Hall '-P 2ac 2ab'
_symmetry_space_group_name_H-M 'P b c a'
_atom_sites_solution_hydrogens geom
_atom_sites_solution_primary direct
_atom_sites_solution_secondary difmap
_cell_angle_alpha 90.00
_cell_angle_beta 90.00
_cell_angle_gamma 90.00
_cell_formula_units_Z 4
_cell_length_a 19.206(2)
_cell_length_b 19.9382(17)
_cell_length_c 21.798(2)
_cell_measurement_reflns_used 5258
_cell_measurement_temperature 140(2)
_cell_measurement_theta_max 24.9997
_cell_measurement_theta_min 3.0049
_cell_volume 8347.2(14)
_computing_cell_refinement 'CrysAlis RED (Oxford Diffraction, 2006)'
_computing_data_collection 'CrysAlis CCD (Oxford Diffraction, 2006)'
_computing_data_reduction 'CrysAlis RED (Oxford Diffraction, 2006)'
_computing_molecular_graphics 'CAMERON (Watkin <i>et al</i>, 1993)'
_computing_publication_material
;
SHELXL-97, PLATON (Spek, 2003), WinGX (Farrugia, 1999)
and enCIFer (Allen <i>et al.</i>, 2004)
;
_computing_structure_refinement 'SHELXL-97 (Sheldrick, 2008)'
_computing_structure_solution 'SIR92 (Altomare <i>et al.</i>, 1993)'
_diffrn_ambient_temperature 140(2)
_diffrn_detector_area_resol_mean 16.0050
_diffrn_measured_fraction_theta_full 0.995
_diffrn_measured_fraction_theta_max 0.995
_diffrn_measurement_device_type 'Oxford Diffraction Xcalibur 3/CCD'
_diffrn_measurement_method 'Thin slice \f and \w scans'
_diffrn_radiation_monochromator graphite
_diffrn_radiation_probe x-ray
_diffrn_radiation_source 'Enhance (Mo) X-ray Source'
_diffrn_radiation_type 'Mo K\a'
_diffrn_radiation_wavelength 0.71073
_diffrn_reflns_av_R_equivalents 0.2251
_diffrn_reflns_av_sigmaI/netI 0.1755
_diffrn_reflns_limit_h_max 22
_diffrn_reflns_limit_h_min -22
_diffrn_reflns_limit_k_max 23
_diffrn_reflns_limit_k_min -23
_diffrn_reflns_limit_l_max 25
_diffrn_reflns_limit_l_min -26
_diffrn_reflns_number 70865
_diffrn_reflns_theta_full 25.14
_diffrn_reflns_theta_max 25.14
_diffrn_reflns_theta_min 3.01
_diffrn_standards_number 0
_exptl_absorpt_coefficient_mu 0.401
_exptl_absorpt_correction_T_max 0.9330
_exptl_absorpt_correction_T_min 0.7275
_exptl_absorpt_correction_type multi-scan
_exptl_absorpt_process_details '(ABSPACK; Oxford Diffraction, 2006)'
_exptl_crystal_colour red
_exptl_crystal_density_diffrn 1.173
_exptl_crystal_density_method 'not measured'
_exptl_crystal_description block
_exptl_crystal_F_000 3152
_exptl_crystal_size_max 0.17
_exptl_crystal_size_mid 0.17
_exptl_crystal_size_min 0.17
_refine_diff_density_max 0.456
_refine_diff_density_min -0.493
_refine_diff_density_rms 0.056
_refine_ls_extinction_method none
_refine_ls_goodness_of_fit_ref 0.964
_refine_ls_hydrogen_treatment constr
_refine_ls_matrix_type full
_refine_ls_number_parameters 455
_refine_ls_number_reflns 7425
_refine_ls_number_restraints 3
_refine_ls_restrained_S_all 0.966
_refine_ls_R_factor_all 0.1863
_refine_ls_R_factor_gt 0.0739
_refine_ls_shift/su_max 0.000
_refine_ls_shift/su_mean 0.000
_refine_ls_structure_factor_coef Fsqd
_refine_ls_weighting_details 'calc w=1/[\s^2^(Fo^2^)+(0.0335P)^2^] where P=(Fo^2^+2Fc^2^)/3'
_refine_ls_weighting_scheme calc
_refine_ls_wR_factor_gt 0.0912
_refine_ls_wR_factor_ref 0.1162
_reflns_number_gt 3676
_reflns_number_total 7425
_reflns_threshold_expression >2\s(I)
_cod_data_source_file b902402f.txt
_cod_data_source_block 8
_cod_original_sg_symbol_H-M Pbca
_cod_database_code 7002589

loop_
_symmetry_equiv_pos_as_xyz
'x, y, z'
'-x+1/2, -y, z+1/2'
'x+1/2, -y+1/2, -z'
'-x, y+1/2, -z+1/2'
'-x, -y, -z'
'x-1/2, y, -z-1/2'
'-x-1/2, y-1/2, z'
'x, -y-1/2, z-1/2'

loop_
_atom_site_label
_atom_site_type_symbol
_atom_site_fract_x
_atom_site_fract_y
_atom_site_fract_z
_atom_site_U_iso_or_equiv
_atom_site_adp_type
_atom_site_occupancy
_atom_site_symmetry_multiplicity
_atom_site_calc_flag
_atom_site_refinement_flags
_atom_site_disorder_assembly
_atom_site_disorder_group
V1 V 0.48372(3) 0.07580(3) 0.47450(3) 0.01631(17) Uani 1 1 d . . .
N1 N 0.43103(15) 0.13939(15) 0.49088(14) 0.0165(9) Uani 1 1 d . . .
O1 O 0.45947(12) 0.01722(12) 0.53892(12) 0.0150(7) Uani 1 1 d . . .
O2 O 0.56763(12) 0.11951(12) 0.48000(12) 0.0164(6) Uani 1 1 d . . .
O3 O 0.45858(12) 0.06450(13) 0.39294(12) 0.0178(7) Uani 1 1 d . . .
C1 C 0.4196(2) 0.0320(2) 0.59358(18) 0.0177(11) Uani 1 1 d . . .
H1A H 0.4150 0.0813 0.5979 0.021 Uiso 1 1 calc R . .
H1B H 0.4449 0.0150 0.6299 0.021 Uiso 1 1 calc R . .
C2 C 0.3478(2) 0.0008(2) 0.59169(18) 0.0206(11) Uani 1 1 d . . .
H2A H 0.3518 -0.0475 0.5817 0.025 Uiso 1 1 calc R . .
H2B H 0.3198 0.0225 0.5591 0.025 Uiso 1 1 calc R . .
C3 C 0.3104(2) 0.0091(2) 0.6542(2) 0.0374(13) Uani 1 1 d . . .
H3A H 0.3378 -0.0128 0.6864 0.056 Uiso 1 1 calc R . .
H3B H 0.2641 -0.0115 0.6521 0.056 Uiso 1 1 calc R . .
H3C H 0.3056 0.0570 0.6637 0.056 Uiso 1 1 calc R . .
C5 C 0.3879(2) 0.1939(2) 0.50586(19) 0.0199(11) Uani 1 1 d . . .
C6 C 0.4083(2) 0.2592(2) 0.4908(2) 0.0302(12) Uani 1 1 d . . .
H6 H 0.4497 0.2670 0.4681 0.036 Uiso 1 1 calc R . .
C7 C 0.3669(2) 0.3124(2) 0.5094(2) 0.0408(15) Uani 1 1 d . . .
H7 H 0.3810 0.3567 0.4995 0.049 Uiso 1 1 calc R . .
C8 C 0.3059(2) 0.3031(2) 0.5420(2) 0.0285(12) Uani 1 1 d . . .
C9 C 0.2850(2) 0.2380(2) 0.5537(2) 0.0262(12) Uani 1 1 d . . .
H9 H 0.2422 0.2303 0.5744 0.031 Uiso 1 1 calc R . .
C10 C 0.3245(2) 0.1844(2) 0.5363(2) 0.0227(11) Uani 1 1 d . . .
H10 H 0.3088 0.1402 0.5449 0.027 Uiso 1 1 calc R . .
C11 C 0.2645(2) 0.3623(2) 0.5661(2) 0.0465(15) Uani 1 1 d . . .
H11A H 0.2794 0.3725 0.6081 0.070 Uiso 1 1 calc R . .
H11B H 0.2148 0.3512 0.5660 0.070 Uiso 1 1 calc R . .
H11C H 0.2727 0.4014 0.5399 0.070 Uiso 1 1 calc R . .
C12 C 0.57771(19) 0.18740(19) 0.4719(2) 0.0179(10) Uani 1 1 d . . .
C13 C 0.59612(19) 0.2292(2) 0.5217(2) 0.0210(10) Uani 1 1 d . . .
C14 C 0.6014(2) 0.2981(2) 0.5090(2) 0.0272(12) Uani 1 1 d . . .
H14 H 0.6119 0.3275 0.5420 0.033 Uiso 1 1 calc R . .
C15 C 0.5924(2) 0.3262(2) 0.4510(2) 0.0268(12) Uani 1 1 d . . .
C16 C 0.5781(2) 0.2820(2) 0.4033(2) 0.0260(12) Uani 1 1 d . . .
H16 H 0.5732 0.2995 0.3629 0.031 Uiso 1 1 calc R . .
C17 C 0.57084(19) 0.2133(2) 0.4123(2) 0.0192(11) Uani 1 1 d . . .
C18 C 0.6126(2) 0.2021(2) 0.5859(2) 0.0255(12) Uani 1 1 d . . .
C19 C 0.5515(2) 0.1623(2) 0.6132(2) 0.0393(14) Uani 1 1 d . . .
H19A H 0.5089 0.1893 0.6108 0.059 Uiso 1 1 calc R . .
H19B H 0.5614 0.1517 0.6563 0.059 Uiso 1 1 calc R . .
H19C H 0.5451 0.1206 0.5901 0.059 Uiso 1 1 calc R . .
C20 C 0.6775(2) 0.1572(2) 0.5818(2) 0.0382(14) Uani 1 1 d . . .
H20A H 0.6678 0.1190 0.5548 0.057 Uiso 1 1 calc R . .
H20B H 0.6896 0.1408 0.6228 0.057 Uiso 1 1 calc R . .
H20C H 0.7165 0.1832 0.5652 0.057 Uiso 1 1 calc R . .
C21 C 0.6296(3) 0.2588(2) 0.6321(2) 0.0616(18) Uani 1 1 d . . .
H21A H 0.6709 0.2833 0.6181 0.092 Uiso 1 1 calc R . .
H21B H 0.6387 0.2394 0.6726 0.092 Uiso 1 1 calc R . .
H21C H 0.5901 0.2897 0.6347 0.092 Uiso 1 1 calc R . .
C22 C 0.5941(2) 0.4024(2) 0.4402(2) 0.0350(13) Uani 1 1 d . . .
C23 C 0.6320(3) 0.4394(2) 0.4927(3) 0.093(3) Uani 1 1 d . . .
H23A H 0.6340 0.4874 0.4834 0.140 Uiso 1 1 calc R . .
H23B H 0.6794 0.4217 0.4968 0.140 Uiso 1 1 calc R . .
H23C H 0.6066 0.4324 0.5312 0.140 Uiso 1 1 calc R . .
C24 C 0.5196(2) 0.4280(2) 0.4379(2) 0.0511(14) Uani 1 1 d . . .
H24A H 0.5197 0.4766 0.4311 0.077 Uiso 1 1 calc R . .
H24B H 0.4963 0.4180 0.4768 0.077 Uiso 1 1 calc R . .
H24C H 0.4946 0.4059 0.4043 0.077 Uiso 1 1 calc R . .
C25 C 0.6304(3) 0.4187(3) 0.3796(3) 0.110(3) Uani 1 1 d . . .
H25A H 0.6025 0.4014 0.3454 0.165 Uiso 1 1 calc R . .
H25B H 0.6765 0.3977 0.3790 0.165 Uiso 1 1 calc R . .
H25C H 0.6354 0.4674 0.3756 0.165 Uiso 1 1 calc R . .
C26 C 0.5546(2) 0.1672(2) 0.35797(19) 0.0201(11) Uani 1 1 d . . .
H26 H 0.5654 0.1205 0.3715 0.024 Uiso 1 1 calc R . .
C27 C 0.6014(2) 0.1818(2) 0.3016(2) 0.0327(13) Uani 1 1 d . . .
H27A H 0.5914 0.2269 0.2861 0.049 Uiso 1 1 calc R . .
H27B H 0.5919 0.1487 0.2695 0.049 Uiso 1 1 calc R . .
H27C H 0.6504 0.1791 0.3137 0.049 Uiso 1 1 calc R . .
C28 C 0.4318(2) 0.1164(2) 0.35825(18) 0.0167(10) Uani 1 1 d . . .
C29 C 0.3613(2) 0.1147(2) 0.33795(19) 0.0191(10) Uani 1 1 d . . .
C30 C 0.3376(2) 0.1715(2) 0.3061(2) 0.0248(12) Uani 1 1 d . . .
H30 H 0.2904 0.1725 0.2932 0.030 Uiso 1 1 calc R . .
C31 C 0.3795(2) 0.2267(2) 0.2922(2) 0.0229(11) Uani 1 1 d . . .
C32 C 0.4489(2) 0.2228(2) 0.30956(19) 0.0242(11) Uani 1 1 d . . .
H32 H 0.4790 0.2588 0.2990 0.029 Uiso 1 1 calc R . .
C33 C 0.4766(2) 0.1689(2) 0.34147(18) 0.0197(10) Uani 1 1 d . . .
C34 C 0.3130(2) 0.0536(2) 0.3474(2) 0.0242(11) Uani 1 1 d . . .
C35 C 0.3047(2) 0.0363(2) 0.4157(2) 0.0344(13) Uani 1 1 d . . .
H35A H 0.2921 0.0768 0.4386 0.052 Uiso 1 1 calc R . .
H35B H 0.3487 0.0185 0.4315 0.052 Uiso 1 1 calc R . .
H35C H 0.2680 0.0026 0.4205 0.052 Uiso 1 1 calc R . .
C36 C 0.3449(2) -0.0061(2) 0.3125(2) 0.0383(14) Uani 1 1 d . . .
H36A H 0.3915 -0.0155 0.3287 0.057 Uiso 1 1 calc R . .
H36B H 0.3482 0.0049 0.2688 0.057 Uiso 1 1 calc R . .
H36C H 0.3152 -0.0457 0.3179 0.057 Uiso 1 1 calc R . .
C37 C 0.2393(2) 0.0652(2) 0.3219(2) 0.0439(14) Uani 1 1 d . . .
H37A H 0.2115 0.0245 0.3273 0.066 Uiso 1 1 calc R . .
H37B H 0.2423 0.0761 0.2781 0.066 Uiso 1 1 calc R . .
H37C H 0.2173 0.1025 0.3439 0.066 Uiso 1 1 calc R . .
C38 C 0.3518(2) 0.2893(2) 0.2590(2) 0.0295(12) Uani 1 1 d . . .
C39 C 0.2763(3) 0.2805(3) 0.2362(3) 0.0640(19) Uani 1 1 d . . .
H39A H 0.2610 0.3217 0.2157 0.096 Uiso 1 1 calc R . .
H39B H 0.2457 0.2711 0.2711 0.096 Uiso 1 1 calc R . .
H39C H 0.2742 0.2431 0.2071 0.096 Uiso 1 1 calc R . .
C40 C 0.3969(3) 0.3053(3) 0.2039(3) 0.0644(19) Uani 1 1 d . . .
H40A H 0.3782 0.3447 0.1827 0.097 Uiso 1 1 calc R . .
H40B H 0.3972 0.2669 0.1759 0.097 Uiso 1 1 calc R . .
H40C H 0.4446 0.3147 0.2176 0.097 Uiso 1 1 calc R . .
C41 C 0.3522(3) 0.3475(3) 0.3044(3) 0.0693(19) Uani 1 1 d . . .
H41A H 0.4000 0.3559 0.3182 0.104 Uiso 1 1 calc R . .
H41B H 0.3230 0.3363 0.3398 0.104 Uiso 1 1 calc R . .
H41C H 0.3340 0.3878 0.2844 0.104 Uiso 1 1 calc R . .
C200 C 0.4649(3) 0.0821(4) 0.1975(3) 0.087(2) Uani 0.568(8) 1 d PD A 1
H20D H 0.4183 0.0625 0.2054 0.104 Uiso 0.568(8) 1 calc PR A 1
H20E H 0.4708 0.1195 0.2269 0.104 Uiso 0.568(8) 1 calc PR A 1
Cl1 Cl 0.463(2) 0.1156(19) 0.1269(9) 0.104(3) Uani 0.568(8) 1 d PD A 1
Cl2 Cl 0.5259(4) 0.0214(3) 0.2164(3) 0.0908(17) Uani 0.568(8) 1 d PD A 1
C201 C 0.4649(3) 0.0821(4) 0.1975(3) 0.087(2) Uani 0.432(8) 1 d PD A 2
H20F H 0.4280 0.0481 0.2040 0.104 Uiso 0.432(8) 1 calc PR A 2
H20G H 0.4643 0.1137 0.2325 0.104 Uiso 0.432(8) 1 calc PR A 2
Cl1X Cl 0.451(3) 0.124(3) 0.1305(12) 0.104(3) Uani 0.432(8) 1 d PD A 2
Cl2X Cl 0.5494(4) 0.0418(5) 0.1916(4) 0.0908(17) Uani 0.432(8) 1 d PD A 2

loop_
_atom_site_aniso_label
_atom_site_aniso_U_11
_atom_site_aniso_U_22
_atom_site_aniso_U_33
_atom_site_aniso_U_23
_atom_site_aniso_U_13
_atom_site_aniso_U_12
V1 0.0195(4) 0.0135(4) 0.0159(4) 0.0009(4) 0.0008(4) 0.0010(4)
N1 0.0168(19) 0.017(2) 0.016(2) 0.0018(16) 0.0011(16) -0.0036(15)
O1 0.0178(15) 0.0131(16) 0.0142(17) -0.0009(13) 0.0035(12) 0.0015(12)
O2 0.0195(16) 0.0109(15) 0.0187(17) -0.0006(15) 0.0021(14) 0.0012(12)
O3 0.0232(16) 0.0158(17) 0.0145(16) 0.0003(14) 0.0001(12) 0.0017(13)
C1 0.019(3) 0.020(3) 0.014(3) 0.001(2) 0.004(2) 0.000(2)
C2 0.025(3) 0.016(3) 0.021(3) -0.001(2) 0.003(2) 0.001(2)
C3 0.031(3) 0.036(3) 0.045(4) -0.003(3) 0.018(3) -0.011(2)
C5 0.020(3) 0.023(3) 0.017(3) -0.002(2) -0.002(2) 0.005(2)
C6 0.026(3) 0.023(3) 0.043(3) 0.005(2) 0.014(2) 0.002(2)
C7 0.031(3) 0.016(3) 0.076(5) 0.003(3) 0.009(3) 0.003(2)
C8 0.019(3) 0.027(3) 0.039(3) -0.006(2) -0.001(2) 0.004(2)
C9 0.014(3) 0.028(3) 0.036(3) -0.005(2) 0.005(2) -0.001(2)
C10 0.023(3) 0.018(3) 0.027(3) 0.004(2) 0.004(2) 0.001(2)
C11 0.035(3) 0.029(3) 0.076(4) -0.015(3) 0.008(3) 0.009(2)
C12 0.016(2) 0.013(2) 0.025(3) 0.006(2) 0.006(2) 0.0016(18)
C13 0.017(2) 0.016(3) 0.030(3) 0.003(2) 0.002(2) 0.0007(19)
C14 0.023(3) 0.022(3) 0.037(3) -0.007(2) 0.001(2) -0.002(2)
C15 0.014(3) 0.018(3) 0.048(3) 0.011(3) 0.002(2) 0.000(2)
C16 0.019(3) 0.021(3) 0.038(3) 0.010(2) -0.003(2) -0.003(2)
C17 0.010(2) 0.020(3) 0.028(3) 0.005(2) 0.006(2) -0.001(2)
C18 0.030(3) 0.022(3) 0.025(3) -0.002(2) -0.006(2) -0.004(2)
C19 0.030(3) 0.070(4) 0.017(3) -0.003(3) 0.004(2) 0.002(3)
C20 0.036(3) 0.037(3) 0.041(4) 0.013(3) -0.009(3) -0.002(3)
C21 0.103(5) 0.040(4) 0.041(4) -0.008(3) -0.030(3) 0.000(3)
C22 0.027(3) 0.014(3) 0.064(4) 0.007(3) -0.001(3) -0.001(2)
C23 0.123(5) 0.021(4) 0.136(7) 0.016(4) -0.074(5) -0.026(3)
C24 0.047(3) 0.020(3) 0.086(4) 0.008(3) -0.003(3) 0.005(3)
C25 0.147(7) 0.025(4) 0.159(7) 0.027(5) 0.104(6) 0.003(4)
C26 0.022(3) 0.018(3) 0.021(3) 0.010(2) 0.005(2) 0.001(2)
C27 0.028(3) 0.038(3) 0.033(3) 0.008(3) 0.005(2) -0.004(2)
C28 0.025(3) 0.016(3) 0.010(2) -0.001(2) 0.000(2) 0.008(2)
C29 0.027(3) 0.015(3) 0.015(3) -0.002(2) 0.000(2) 0.003(2)
C30 0.022(3) 0.034(3) 0.018(3) 0.000(2) -0.002(2) 0.003(2)
C31 0.024(3) 0.026(3) 0.018(3) 0.007(2) 0.000(2) 0.004(2)
C32 0.029(3) 0.022(3) 0.021(3) 0.004(2) 0.006(2) -0.005(2)
C33 0.025(3) 0.020(3) 0.014(2) 0.002(2) -0.004(2) -0.001(2)
C34 0.025(3) 0.024(3) 0.024(3) 0.003(2) -0.009(2) 0.001(2)
C35 0.034(3) 0.032(3) 0.038(3) 0.000(3) 0.001(3) -0.014(2)
C36 0.056(3) 0.027(3) 0.032(3) 0.002(3) -0.010(3) -0.006(3)
C37 0.039(3) 0.031(3) 0.061(4) 0.008(3) -0.017(3) -0.012(3)
C38 0.023(3) 0.028(3) 0.038(3) 0.015(3) -0.002(2) 0.005(2)
C39 0.050(4) 0.058(4) 0.085(5) 0.046(4) -0.012(3) 0.005(3)
C40 0.059(4) 0.067(4) 0.067(4) 0.049(4) 0.021(3) 0.023(3)
C41 0.092(5) 0.034(4) 0.083(5) 0.010(4) -0.012(4) 0.029(3)
C200 0.074(5) 0.147(7) 0.039(4) -0.021(4) 0.010(3) 0.010(5)
Cl1 0.194(10) 0.056(8) 0.061(2) -0.011(4) 0.013(3) 0.005(5)
Cl2 0.102(4) 0.095(4) 0.076(4) -0.028(3) -0.032(3) 0.019(3)
C201 0.074(5) 0.147(7) 0.039(4) -0.021(4) 0.010(3) 0.010(5)
Cl1X 0.194(10) 0.056(8) 0.061(2) -0.011(4) 0.013(3) 0.005(5)
Cl2X 0.102(4) 0.095(4) 0.076(4) -0.028(3) -0.032(3) 0.019(3)

loop_
_atom_type_symbol
_atom_type_description
_atom_type_scat_dispersion_real
_atom_type_scat_dispersion_imag
_atom_type_scat_source
C C 0.0033 0.0016 'International Tables Vol C Tables 4.2.6.8 and 6.1.1.4'
H H 0.0000 0.0000 'International Tables Vol C Tables 4.2.6.8 and 6.1.1.4'
Cl Cl 0.1484 0.1585 'International Tables Vol C Tables 4.2.6.8 and 6.1.1.4'
N N 0.0061 0.0033 'International Tables Vol C Tables 4.2.6.8 and 6.1.1.4'
O O 0.0106 0.0060 'International Tables Vol C Tables 4.2.6.8 and 6.1.1.4'
V V 0.3005 0.5294 'International Tables Vol C Tables 4.2.6.8 and 6.1.1.4'

loop_
_geom_angle_atom_site_label_1
_geom_angle_atom_site_label_2
_geom_angle_atom_site_label_3
_geom_angle
_geom_angle_site_symmetry_1
_geom_angle_site_symmetry_3
_geom_angle_publ_flag
N1 V1 O2 99.11(13) . . ?
N1 V1 O3 98.05(14) . . ?
O2 V1 O3 110.39(12) . . ?
N1 V1 O1 99.34(13) . . ?
O2 V1 O1 117.55(11) . . ?
O3 V1 O1 125.04(11) . . ?
N1 V1 O1 170.74(13) . 5_656 ?
O2 V1 O1 88.46(10) . 5_656 ?
O3 V1 O1 84.15(10) . 5_656 ?
O1 V1 O1 72.27(11) . 5_656 ?
C5 N1 V1 178.4(3) . . ?
C1 O1 V1 128.2(2) . . ?
C1 O1 V1 123.5(2) . 5_656 ?
V1 O1 V1 107.73(11) . 5_656 ?
C12 O2 V1 125.5(2) . . ?
C28 O3 V1 122.0(2) . . ?
O1 C1 C2 112.1(3) . . ?
O1 C1 H1A 109.2 . . ?
C2 C1 H1A 109.2 . . ?
O1 C1 H1B 109.2 . . ?
C2 C1 H1B 109.2 . . ?
H1A C1 H1B 107.9 . . ?
C1 C2 C3 110.7(3) . . ?
C1 C2 H2A 109.5 . . ?
C3 C2 H2A 109.5 . . ?
C1 C2 H2B 109.5 . . ?
C3 C2 H2B 109.5 . . ?
H2A C2 H2B 108.1 . . ?
C2 C3 H3A 109.5 . . ?
C2 C3 H3B 109.5 . . ?
H3A C3 H3B 109.5 . . ?
C2 C3 H3C 109.5 . . ?
H3A C3 H3C 109.5 . . ?
H3B C3 H3C 109.5 . . ?
C6 C5 C10 118.7(4) . . ?
C6 C5 N1 120.1(4) . . ?
C10 C5 N1 121.2(4) . . ?
C7 C6 C5 118.9(4) . . ?
C7 C6 H6 120.6 . . ?
C5 C6 H6 120.6 . . ?
C8 C7 C6 122.3(4) . . ?
C8 C7 H7 118.8 . . ?
C6 C7 H7 118.8 . . ?
C7 C8 C9 117.7(4) . . ?
C7 C8 C11 121.2(4) . . ?
C9 C8 C11 121.0(4) . . ?
C10 C9 C8 121.5(4) . . ?
C10 C9 H9 119.2 . . ?
C8 C9 H9 119.2 . . ?
C9 C10 C5 120.7(4) . . ?
C9 C10 H10 119.7 . . ?
C5 C10 H10 119.7 . . ?
C8 C11 H11A 109.5 . . ?
C8 C11 H11B 109.5 . . ?
H11A C11 H11B 109.5 . . ?
C8 C11 H11C 109.5 . . ?
H11A C11 H11C 109.5 . . ?
H11B C11 H11C 109.5 . . ?
O2 C12 C17 117.7(4) . . ?
O2 C12 C13 121.1(4) . . ?
C17 C12 C13 121.2(4) . . ?
C14 C13 C12 116.3(4) . . ?
C14 C13 C18 120.6(4) . . ?
C12 C13 C18 123.1(4) . . ?
C15 C14 C13 124.3(4) . . ?
C15 C14 H14 117.9 . . ?
C13 C14 H14 117.9 . . ?
C16 C15 C14 116.6(4) . . ?
C16 C15 C22 121.0(4) . . ?
C14 C15 C22 122.3(4) . . ?
C15 C16 C17 122.6(4) . . ?
C15 C16 H16 118.7 . . ?
C17 C16 H16 118.7 . . ?
C16 C17 C12 118.8(4) . . ?
C16 C17 C26 120.2(4) . . ?
C12 C17 C26 121.0(4) . . ?
C13 C18 C19 112.2(3) . . ?
C13 C18 C20 108.6(4) . . ?
C19 C18 C20 110.0(4) . . ?
C13 C18 C21 112.3(4) . . ?
C19 C18 C21 106.7(4) . . ?
C20 C18 C21 107.0(4) . . ?
C18 C19 H19A 109.5 . . ?
C18 C19 H19B 109.5 . . ?
H19A C19 H19B 109.5 . . ?
C18 C19 H19C 109.5 . . ?
H19A C19 H19C 109.5 . . ?
H19B C19 H19C 109.5 . . ?
C18 C20 H20A 109.5 . . ?
C18 C20 H20B 109.5 . . ?
H20A C20 H20B 109.5 . . ?
C18 C20 H20C 109.5 . . ?
H20A C20 H20C 109.5 . . ?
H20B C20 H20C 109.5 . . ?
C18 C21 H21A 109.5 . . ?
C18 C21 H21B 109.5 . . ?
H21A C21 H21B 109.5 . . ?
C18 C21 H21C 109.5 . . ?
H21A C21 H21C 109.5 . . ?
H21B C21 H21C 109.5 . . ?
C24 C22 C25 109.3(4) . . ?
C24 C22 C15 108.4(4) . . ?
C25 C22 C15 110.7(4) . . ?
C24 C22 C23 107.9(4) . . ?
C25 C22 C23 108.9(4) . . ?
C15 C22 C23 111.6(4) . . ?
C22 C23 H23A 109.5 . . ?
C22 C23 H23B 109.5 . . ?
H23A C23 H23B 109.5 . . ?
C22 C23 H23C 109.5 . . ?
H23A C23 H23C 109.5 . . ?
H23B C23 H23C 109.5 . . ?
C22 C24 H24A 109.5 . . ?
C22 C24 H24B 109.5 . . ?
H24A C24 H24B 109.5 . . ?
C22 C24 H24C 109.5 . . ?
H24A C24 H24C 109.5 . . ?
H24B C24 H24C 109.5 . . ?
C22 C25 H25A 109.5 . . ?
C22 C25 H25B 109.5 . . ?
H25A C25 H25B 109.5 . . ?
C22 C25 H25C 109.5 . . ?
H25A C25 H25C 109.5 . . ?
H25B C25 H25C 109.5 . . ?
C17 C26 C33 111.4(3) . . ?
C17 C26 C27 112.5(3) . . ?
C33 C26 C27 112.0(3) . . ?
C17 C26 H26 106.8 . . ?
C33 C26 H26 106.8 . . ?
C27 C26 H26 106.8 . . ?
C26 C27 H27A 109.5 . . ?
C26 C27 H27B 109.5 . . ?
H27A C27 H27B 109.5 . . ?
C26 C27 H27C 109.5 . . ?
H27A C27 H27C 109.5 . . ?
H27B C27 H27C 109.5 . . ?
O3 C28 C33 118.3(4) . . ?
O3 C28 C29 120.4(4) . . ?
C33 C28 C29 121.3(4) . . ?
C30 C29 C28 116.2(4) . . ?
C30 C29 C34 120.5(4) . . ?
C28 C29 C34 123.3(4) . . ?
C31 C30 C29 123.8(4) . . ?
C31 C30 H30 118.1 . . ?
C29 C30 H30 118.1 . . ?
C32 C31 C30 116.7(4) . . ?
C32 C31 C38 120.4(4) . . ?
C30 C31 C38 122.9(4) . . ?
C33 C32 C31 123.3(4) . . ?
C33 C32 H32 118.4 . . ?
C31 C32 H32 118.4 . . ?
C32 C33 C28 118.3(4) . . ?
C32 C33 C26 120.4(4) . . ?
C28 C33 C26 121.3(4) . . ?
C35 C34 C37 106.8(4) . . ?
C35 C34 C36 110.2(4) . . ?
C37 C34 C36 107.7(4) . . ?
C35 C34 C29 111.7(4) . . ?
C37 C34 C29 112.7(4) . . ?
C36 C34 C29 107.7(4) . . ?
C34 C35 H35A 109.5 . . ?
C34 C35 H35B 109.5 . . ?
H35A C35 H35B 109.5 . . ?
C34 C35 H35C 109.5 . . ?
H35A C35 H35C 109.5 . . ?
H35B C35 H35C 109.5 . . ?
C34 C36 H36A 109.5 . . ?
C34 C36 H36B 109.5 . . ?
H36A C36 H36B 109.5 . . ?
C34 C36 H36C 109.5 . . ?
H36A C36 H36C 109.5 . . ?
H36B C36 H36C 109.5 . . ?
C34 C37 H37A 109.5 . . ?
C34 C37 H37B 109.5 . . ?
H37A C37 H37B 109.5 . . ?
C34 C37 H37C 109.5 . . ?
H37A C37 H37C 109.5 . . ?
H37B C37 H37C 109.5 . . ?
C40 C38 C41 110.6(4) . . ?
C40 C38 C31 110.2(4) . . ?
C41 C38 C31 108.1(4) . . ?
C40 C38 C39 107.7(4) . . ?
C41 C38 C39 107.5(4) . . ?
C31 C38 C39 112.6(4) . . ?
C38 C39 H39A 109.5 . . ?
C38 C39 H39B 109.5 . . ?
H39A C39 H39B 109.5 . . ?
C38 C39 H39C 109.5 . . ?
H39A C39 H39C 109.5 . . ?
H39B C39 H39C 109.5 . . ?
C38 C40 H40A 109.5 . . ?
C38 C40 H40B 109.5 . . ?
H40A C40 H40B 109.5 . . ?
C38 C40 H40C 109.5 . . ?
H40A C40 H40C 109.5 . . ?
H40B C40 H40C 109.5 . . ?
C38 C41 H41A 109.5 . . ?
C38 C41 H41B 109.5 . . ?
H41A C41 H41B 109.5 . . ?
C38 C41 H41C 109.5 . . ?
H41A C41 H41C 109.5 . . ?
H41B C41 H41C 109.5 . . ?
Cl1 C200 Cl2 120.7(9) . . ?
Cl1 C200 H20D 107.2 . . ?
Cl2 C200 H20D 107.2 . . ?
Cl1 C200 H20E 107.2 . . ?
Cl2 C200 H20E 107.2 . . ?
H20D C200 H20E 106.8 . . ?

loop_
_geom_bond_atom_site_label_1
_geom_bond_atom_site_label_2
_geom_bond_distance
_geom_bond_site_symmetry_2
_geom_bond_publ_flag
V1 N1 1.661(3) . ?
V1 O2 1.836(2) . ?
V1 O3 1.856(3) . ?
V1 O1 1.885(3) . ?
V1 O1 2.171(2) 5_656 ?
N1 C5 1.405(5) . ?
O1 C1 1.447(4) . ?
O1 V1 2.171(2) 5_656 ?
O2 C12 1.379(4) . ?
O3 C28 1.381(4) . ?
C1 C2 1.514(5) . ?
C1 H1A 0.9900 . ?
C1 H1B 0.9900 . ?
C2 C3 1.550(5) . ?
C2 H2A 0.9900 . ?
C2 H2B 0.9900 . ?
C3 H3A 0.9800 . ?
C3 H3B 0.9800 . ?
C3 H3C 0.9800 . ?
C5 C6 1.398(5) . ?
C5 C10 1.400(5) . ?
C6 C7 1.386(5) . ?
C6 H6 0.9500 . ?
C7 C8 1.383(6) . ?
C7 H7 0.9500 . ?
C8 C9 1.384(5) . ?
C8 C11 1.516(6) . ?
C9 C10 1.363(5) . ?
C9 H9 0.9500 . ?
C10 H10 0.9500 . ?
C11 H11A 0.9800 . ?
C11 H11B 0.9800 . ?
C11 H11C 0.9800 . ?
C12 C17 1.406(6) . ?
C12 C13 1.413(6) . ?
C13 C14 1.407(5) . ?
C13 C18 1.534(6) . ?
C14 C15 1.393(6) . ?
C14 H14 0.9500 . ?
C15 C16 1.390(6) . ?
C15 C22 1.537(6) . ?
C16 C17 1.392(5) . ?
C16 H16 0.9500 . ?
C17 C26 1.530(6) . ?
C18 C19 1.536(6) . ?
C18 C20 1.538(6) . ?
C18 C21 1.548(6) . ?
C19 H19A 0.9800 . ?
C19 H19B 0.9800 . ?
C19 H19C 0.9800 . ?
C20 H20A 0.9800 . ?
C20 H20B 0.9800 . ?
C20 H20C 0.9800 . ?
C21 H21A 0.9800 . ?
C21 H21B 0.9800 . ?
C21 H21C 0.9800 . ?
C22 C24 1.522(6) . ?
C22 C25 1.527(7) . ?
C22 C23 1.544(7) . ?
C23 H23A 0.9800 . ?
C23 H23B 0.9800 . ?
C23 H23C 0.9800 . ?
C24 H24A 0.9800 . ?
C24 H24B 0.9800 . ?
C24 H24C 0.9800 . ?
C25 H25A 0.9800 . ?
C25 H25B 0.9800 . ?
C25 H25C 0.9800 . ?
C26 C33 1.542(5) . ?
C26 C27 1.549(5) . ?
C26 H26 1.0000 . ?
C27 H27A 0.9800 . ?
C27 H27B 0.9800 . ?
C27 H27C 0.9800 . ?
C28 C33 1.404(5) . ?
C28 C29 1.425(5) . ?
C29 C30 1.405(5) . ?
C29 C34 1.545(5) . ?
C30 C31 1.396(5) . ?
C30 H30 0.9500 . ?
C31 C32 1.389(5) . ?
C31 C38 1.536(6) . ?
C32 C33 1.386(5) . ?
C32 H32 0.9500 . ?
C34 C35 1.535(6) . ?
C34 C37 1.538(5) . ?
C34 C36 1.540(6) . ?
C35 H35A 0.9800 . ?
C35 H35B 0.9800 . ?
C35 H35C 0.9800 . ?
C36 H36A 0.9800 . ?
C36 H36B 0.9800 . ?
C36 H36C 0.9800 . ?
C37 H37A 0.9800 . ?
C37 H37B 0.9800 . ?
C37 H37C 0.9800 . ?
C38 C40 1.515(6) . ?
C38 C41 1.526(7) . ?
C38 C39 1.544(6) . ?
C39 H39A 0.9800 . ?
C39 H39B 0.9800 . ?
C39 H39C 0.9800 . ?
C40 H40A 0.9800 . ?
C40 H40B 0.9800 . ?
C40 H40C 0.9800 . ?
C41 H41A 0.9800 . ?
C41 H41B 0.9800 . ?
C41 H41C 0.9800 . ?
C200 Cl1 1.678(11) . ?
C200 Cl2 1.734(8) . ?
C200 H20D 0.9900 . ?
C200 H20E 0.9900 . ?

loop_
_geom_torsion_atom_site_label_1
_geom_torsion_atom_site_label_2
_geom_torsion_atom_site_label_3
_geom_torsion_atom_site_label_4
_geom_torsion
_geom_torsion_site_symmetry_1
_geom_torsion_site_symmetry_2
_geom_torsion_site_symmetry_3
_geom_torsion_site_symmetry_4
_geom_torsion_publ_flag
N1 V1 O1 C1 -13.2(3) . . . . ?
O2 V1 O1 C1 92.3(3) . . . . ?
O3 V1 O1 C1 -119.9(3) . . . . ?
O1 V1 O1 C1 170.9(3) 5_656 . . . ?
N1 V1 O1 V1 175.98(14) . . . 5_656 ?
O2 V1 O1 V1 -78.55(14) . . . 5_656 ?
O3 V1 O1 V1 69.21(15) . . . 5_656 ?
O1 V1 O1 V1 0.0 5_656 . . 5_656 ?
N1 V1 O2 C12 -25.0(3) . . . . ?
O3 V1 O2 C12 77.2(3) . . . . ?
O1 V1 O2 C12 -130.6(3) . . . . ?
O1 V1 O2 C12 160.4(3) 5_656 . . . ?
N1 V1 O3 C28 25.9(3) . . . . ?
O2 V1 O3 C28 -77.0(3) . . . . ?
O1 V1 O3 C28 133.3(3) . . . . ?
O1 V1 O3 C28 -163.2(3) 5_656 . . . ?
V1 O1 C1 C2 108.2(3) . . . . ?
V1 O1 C1 C2 -82.3(3) 5_656 . . . ?
O1 C1 C2 C3 172.1(3) . . . . ?
C10 C5 C6 C7 3.6(6) . . . . ?
N1 C5 C6 C7 -176.0(4) . . . . ?
C5 C6 C7 C8 -0.6(7) . . . . ?
C6 C7 C8 C9 -2.5(7) . . . . ?
C6 C7 C8 C11 175.2(5) . . . . ?
C7 C8 C9 C10 2.8(7) . . . . ?
C11 C8 C9 C10 -174.9(4) . . . . ?
C8 C9 C10 C5 0.1(7) . . . . ?
C6 C5 C10 C9 -3.4(6) . . . . ?
N1 C5 C10 C9 176.2(4) . . . . ?
V1 O2 C12 C17 -70.6(4) . . . . ?
V1 O2 C12 C13 111.0(4) . . . . ?
O2 C12 C13 C14 -176.7(3) . . . . ?
C17 C12 C13 C14 5.0(6) . . . . ?
O2 C12 C13 C18 5.7(6) . . . . ?
C17 C12 C13 C18 -172.6(4) . . . . ?
C12 C13 C14 C15 -2.5(6) . . . . ?
C18 C13 C14 C15 175.1(4) . . . . ?
C13 C14 C15 C16 -0.9(6) . . . . ?
C13 C14 C15 C22 176.0(4) . . . . ?
C14 C15 C16 C17 2.0(6) . . . . ?
C22 C15 C16 C17 -174.9(4) . . . . ?
C15 C16 C17 C12 0.4(6) . . . . ?
C15 C16 C17 C26 179.6(4) . . . . ?
O2 C12 C17 C16 177.6(3) . . . . ?
C13 C12 C17 C16 -4.1(6) . . . . ?
O2 C12 C17 C26 -1.6(5) . . . . ?
C13 C12 C17 C26 176.8(3) . . . . ?
C14 C13 C18 C19 123.9(4) . . . . ?
C12 C13 C18 C19 -58.6(5) . . . . ?
C14 C13 C18 C20 -114.3(4) . . . . ?
C12 C13 C18 C20 63.2(5) . . . . ?
C14 C13 C18 C21 3.7(6) . . . . ?
C12 C13 C18 C21 -178.8(4) . . . . ?
C16 C15 C22 C24 78.6(5) . . . . ?
C14 C15 C22 C24 -98.1(5) . . . . ?
C16 C15 C22 C25 -41.2(6) . . . . ?
C14 C15 C22 C25 142.1(5) . . . . ?
C16 C15 C22 C23 -162.7(4) . . . . ?
C14 C15 C22 C23 20.6(6) . . . . ?
C16 C17 C26 C33 -80.0(5) . . . . ?
C12 C17 C26 C33 99.2(4) . . . . ?
C16 C17 C26 C27 46.7(5) . . . . ?
C12 C17 C26 C27 -134.1(4) . . . . ?
V1 O3 C28 C33 70.3(4) . . . . ?
V1 O3 C28 C29 -112.4(4) . . . . ?
O3 C28 C29 C30 176.3(4) . . . . ?
C33 C28 C29 C30 -6.5(6) . . . . ?
O3 C28 C29 C34 -6.0(6) . . . . ?
C33 C28 C29 C34 171.2(4) . . . . ?
C28 C29 C30 C31 2.1(6) . . . . ?
C34 C29 C30 C31 -175.6(4) . . . . ?
C29 C30 C31 C32 2.3(7) . . . . ?
C29 C30 C31 C38 -178.0(4) . . . . ?
C30 C31 C32 C33 -2.7(6) . . . . ?
C38 C31 C32 C33 177.6(4) . . . . ?
C31 C32 C33 C28 -1.5(6) . . . . ?
C31 C32 C33 C26 178.6(4) . . . . ?
O3 C28 C33 C32 -176.5(3) . . . . ?
C29 C28 C33 C32 6.3(6) . . . . ?
O3 C28 C33 C26 3.4(6) . . . . ?
C29 C28 C33 C26 -173.8(4) . . . . ?
C17 C26 C33 C32 76.7(5) . . . . ?
C27 C26 C33 C32 -50.3(5) . . . . ?
C17 C26 C33 C28 -103.2(4) . . . . ?
C27 C26 C33 C28 129.8(4) . . . . ?
C30 C29 C34 C35 -123.3(4) . . . . ?
C28 C29 C34 C35 59.1(5) . . . . ?
C30 C29 C34 C37 -3.1(6) . . . . ?
C28 C29 C34 C37 179.3(4) . . . . ?
C30 C29 C34 C36 115.5(4) . . . . ?
C28 C29 C34 C36 -62.1(5) . . . . ?
C32 C31 C38 C40 52.2(6) . . . . ?
C30 C31 C38 C40 -127.5(5) . . . . ?
C32 C31 C38 C41 -68.8(5) . . . . ?
C30 C31 C38 C41 111.6(5) . . . . ?
C32 C31 C38 C39 172.6(4) . . . . ?
C30 C31 C38 C39 -7.1(6) . . . . ?
